data_4504895
loop_
_publ_author_name
'Reger, Daniel L.'
'Semeniuc, Radu F.'
'Smith, Mark D.'

_publ_section_title
;
 Metal Complexes of 2,6-Bis[(pyrazol-1-yl)methyl]pyridine:&#x2009; The
 Search for Aryl&#x2212;Pyrazolyl Embrace Interactions as a Synthon for
 Crystal Engineering
;
_journal_issue 3
_journal_name_full 'Crystal Growth &amp; Design'
_journal_page_first 1181
_journal_paper_doi 10.1021/cg049609s
_journal_volume 5
_journal_year 2005
_chemical_formula_moiety
;
[Cd (C12 H8 N2)3]2 (C13 H13 N5) (B F4)4 (H2 O)5
;
_chemical_formula_sum 'C85 H71 B4 Cd2 F16 N17 O5'
_chemical_formula_weight 1982.63
_chemical_name_systematic
; 
 ? 
;
_space_group_IT_number 7
_symmetry_cell_setting monoclinic
_symmetry_space_group_name_Hall 'P -2yc'
_symmetry_space_group_name_H-M 'P 1 c 1'
_atom_sites_solution_hydrogens geom
_atom_sites_solution_primary direct
_atom_sites_solution_secondary difmap
_audit_creation_method SHELXL-97
_cell_angle_alpha 90.00
_cell_angle_beta 102.8160(10)
_cell_angle_gamma 90.00
_cell_formula_units_Z 2
_cell_length_a 13.0114(7)
_cell_length_b 17.3285(9)
_cell_length_c 18.8523(10)
_cell_measurement_reflns_used 7159
_cell_measurement_temperature 150(2)
_cell_measurement_theta_max 25.099
_cell_measurement_theta_min 2.216
_cell_volume 4144.7(4)
_computing_structure_refinement 'SHELXL-97 (Sheldrick, 1997)'
_computing_structure_solution 'SHELXS-97 (Sheldrick, 1997)'
_diffrn_ambient_temperature 150(2)
_diffrn_measured_fraction_theta_full 0.999
_diffrn_measured_fraction_theta_max 0.999
_diffrn_radiation_monochromator graphite
_diffrn_radiation_source 'fine-focus sealed tube'
_diffrn_radiation_type MoK\a
_diffrn_radiation_wavelength 0.71073
_diffrn_reflns_av_R_equivalents 0.0321
_diffrn_reflns_av_sigmaI/netI 0.0458
_diffrn_reflns_limit_h_max 15
_diffrn_reflns_limit_h_min -14
_diffrn_reflns_limit_k_max 20
_diffrn_reflns_limit_k_min -20
_diffrn_reflns_limit_l_max 22
_diffrn_reflns_limit_l_min -22
_diffrn_reflns_number 30953
_diffrn_reflns_theta_full 25.10
_diffrn_reflns_theta_max 25.10
_diffrn_reflns_theta_min 1.61
_diffrn_standards_decay_% none
_exptl_absorpt_coefficient_mu 0.614
_exptl_absorpt_correction_T_max 1.0000
_exptl_absorpt_correction_T_min 0.7765
_exptl_crystal_colour orange
_exptl_crystal_density_diffrn 1.589
_exptl_crystal_density_method 'not measured'
_exptl_crystal_description plate
_exptl_crystal_F_000 2000
_exptl_crystal_size_max 0.42
_exptl_crystal_size_mid 0.18
_exptl_crystal_size_min 0.06
_refine_diff_density_max 0.691
_refine_diff_density_min -0.382
_refine_diff_density_rms 0.061
_refine_ls_abs_structure_details 'Flack H D (1983), Acta Cryst. A39, 876-881'
_refine_ls_abs_structure_Flack -0.015(12)
_refine_ls_extinction_method none
_refine_ls_goodness_of_fit_ref 1.052
_refine_ls_hydrogen_treatment mixed
_refine_ls_matrix_type full
_refine_ls_number_parameters 1284
_refine_ls_number_reflns 13153
_refine_ls_number_restraints 73
_refine_ls_restrained_S_all 1.052
_refine_ls_R_factor_all 0.0347
_refine_ls_R_factor_gt 0.0331
_refine_ls_shift/su_max 0.001
_refine_ls_shift/su_mean 0.000
_refine_ls_structure_factor_coef Fsqd
_refine_ls_weighting_details 'calc w=1/[\s^2^(Fo^2^)+(0.0326P)^2^+1.1594P] where P=(Fo^2^+2Fc^2^)/3'
_refine_ls_weighting_scheme calc
_refine_ls_wR_factor_gt 0.0742
_refine_ls_wR_factor_ref 0.0750
_reflns_number_gt 12668
_reflns_number_total 13153
_reflns_threshold_expression >2sigma(I)
_cod_data_source_file cg049609ssi20041118_040602.cif
_cod_data_source_block cmpd5
_cod_depositor_comments
;
The following automatic conversions were performed:

'_symmetry_cell_setting' value 'Monoclinic' changed to 'monoclinic'
according to /home/saulius/struct/CIF-dictionaries/cif_core.dic
dictionary named 'cif_core.dic' version 2.4.1 from 2010-06-29.

Automatic conversion script
Id: cif_fix_values 1715 2011-07-08 13:25:40Z adriana 
;
_cod_original_sg_symbol_H-M 'P c'
_cod_database_code 4504895

loop_
_symmetry_equiv_pos_as_xyz
'x, y, z'
'x, -y, z+1/2'

loop_
_atom_site_label
_atom_site_type_symbol
_atom_site_fract_x
_atom_site_fract_y
_atom_site_fract_z
_atom_site_U_iso_or_equiv
_atom_site_adp_type
_atom_site_occupancy
_atom_site_symmetry_multiplicity
_atom_site_calc_flag
_atom_site_refinement_flags
_atom_site_disorder_assembly
_atom_site_disorder_group
Cd1 Cd 0.148770(18) 0.345803(14) 0.210564(13) 0.02434(7) Uani 1 1 d . . .
C1 C 0.3262(4) 0.4348(2) 0.3336(2) 0.0314(9) Uani 1 1 d . . .
H1 H 0.2812 0.4218 0.3652 0.038 Uiso 1 1 calc R . .
C2 C 0.4168(4) 0.4784(2) 0.3612(2) 0.0398(11) Uani 1 1 d . . .
H2 H 0.4327 0.4946 0.4106 0.048 Uiso 1 1 calc R . .
C3 C 0.4820(4) 0.4972(2) 0.3164(2) 0.0415(11) Uani 1 1 d . . .
H3 H 0.5431 0.5275 0.3343 0.050 Uiso 1 1 calc R . .
C4 C 0.4591(3) 0.4722(2) 0.2438(2) 0.0299(9) Uani 1 1 d . . .
C5 C 0.5251(4) 0.4880(2) 0.1946(3) 0.0386(11) Uani 1 1 d . . .
H5 H 0.5874 0.5176 0.2105 0.046 Uiso 1 1 calc R . .
C6 C 0.5004(4) 0.4614(2) 0.1250(2) 0.0394(10) Uani 1 1 d . . .
H6 H 0.5458 0.4724 0.0932 0.047 Uiso 1 1 calc R . .
C7 C 0.4072(3) 0.4173(2) 0.0992(2) 0.0293(9) Uani 1 1 d . . .
C8 C 0.3811(4) 0.3865(2) 0.0287(2) 0.0355(10) Uani 1 1 d . . .
H8 H 0.4255 0.3956 -0.0042 0.043 Uiso 1 1 calc R . .
C9 C 0.2913(4) 0.3433(2) 0.0073(2) 0.0344(10) Uani 1 1 d . . .
H9 H 0.2729 0.3217 -0.0401 0.041 Uiso 1 1 calc R . .
C10 C 0.2276(4) 0.3318(2) 0.0569(2) 0.0308(9) Uani 1 1 d . . .
H10 H 0.1649 0.3025 0.0416 0.037 Uiso 1 1 calc R . .
C11 C 0.3387(3) 0.40151(19) 0.1460(2) 0.0239(8) Uani 1 1 d . . .
C12 C 0.3649(3) 0.4289(2) 0.2198(2) 0.0250(8) Uani 1 1 d . . .
C13 C 0.2602(4) 0.2111(3) 0.3274(2) 0.0343(10) Uani 1 1 d . . .
H13 H 0.3005 0.2528 0.3518 0.041 Uiso 1 1 calc R . .
C14 C 0.2803(4) 0.1361(2) 0.3563(2) 0.0373(10) Uani 1 1 d . . .
H14 H 0.3336 0.1277 0.3990 0.045 Uiso 1 1 calc R . .
C15 C 0.2226(4) 0.0763(2) 0.3223(2) 0.0384(10) Uani 1 1 d . . .
H15 H 0.2352 0.0255 0.3412 0.046 Uiso 1 1 calc R . .
C16 C 0.1436(3) 0.0896(2) 0.2588(2) 0.0306(9) Uani 1 1 d . . .
C17 C 0.0775(4) 0.0298(2) 0.2211(2) 0.0389(10) Uani 1 1 d . . .
H17 H 0.0894 -0.0221 0.2370 0.047 Uiso 1 1 calc R . .
C18 C -0.0005(4) 0.0455(2) 0.1642(2) 0.0393(10) Uani 1 1 d . . .
H18 H -0.0421 0.0044 0.1398 0.047 Uiso 1 1 calc R . .
C19 C -0.0232(4) 0.1228(2) 0.1388(2) 0.0325(10) Uani 1 1 d . . .
C20 C -0.1087(4) 0.1422(2) 0.0829(2) 0.0383(10) Uani 1 1 d . . .
H20 H -0.1541 0.1030 0.0582 0.046 Uiso 1 1 calc R . .
C21 C -0.1268(4) 0.2174(2) 0.0637(2) 0.0344(9) Uani 1 1 d . . .
H21 H -0.1864 0.2313 0.0269 0.041 Uiso 1 1 calc R . .
C22 C -0.0581(3) 0.2737(2) 0.0981(2) 0.0306(9) Uani 1 1 d . . .
H22 H -0.0710 0.3259 0.0834 0.037 Uiso 1 1 calc R . .
C23 C 0.0425(3) 0.1832(2) 0.17280(19) 0.0258(8) Uani 1 1 d . . .
C24 C 0.1279(3) 0.1667(2) 0.2342(2) 0.0260(8) Uani 1 1 d . . .
C25 C 0.0375(4) 0.3421(2) 0.3508(2) 0.0305(11) Uani 1 1 d . . .
H25 H 0.0881 0.3028 0.3671 0.037 Uiso 1 1 calc R . .
C26 C -0.0369(4) 0.3574(2) 0.3917(2) 0.0350(11) Uani 1 1 d . . .
H26 H -0.0388 0.3282 0.4340 0.042 Uiso 1 1 calc R . .
C27 C -0.1075(4) 0.4159(2) 0.3692(2) 0.0364(10) Uani 1 1 d . . .
H27 H -0.1577 0.4284 0.3971 0.044 Uiso 1 1 calc R . .
C28 C -0.1067(3) 0.4574(2) 0.3056(2) 0.0305(9) Uani 1 1 d . . .
C29 C -0.1772(3) 0.5189(2) 0.2793(2) 0.0384(10) Uani 1 1 d . . .
H29 H -0.2285 0.5330 0.3057 0.046 Uiso 1 1 calc R . .
C30 C -0.1734(4) 0.5576(3) 0.2183(2) 0.0386(11) Uani 1 1 d . . .
H30 H -0.2222 0.5981 0.2022 0.046 Uiso 1 1 calc R . .
C31 C -0.0957(3) 0.5383(2) 0.1769(2) 0.0304(9) Uani 1 1 d . . .
C32 C -0.0858(4) 0.5777(2) 0.1144(2) 0.0374(10) Uani 1 1 d . . .
H32 H -0.1321 0.6193 0.0968 0.045 Uiso 1 1 calc R . .
C33 C -0.0101(4) 0.5571(2) 0.0784(2) 0.0368(11) Uani 1 1 d . . .
H33 H -0.0019 0.5843 0.0363 0.044 Uiso 1 1 calc R . .
C34 C 0.0549(4) 0.4947(2) 0.1050(2) 0.0325(10) Uani 1 1 d . . .
H34 H 0.1073 0.4802 0.0796 0.039 Uiso 1 1 calc R . .
C35 C -0.0262(3) 0.4765(2) 0.20048(19) 0.0252(8) Uani 1 1 d . . .
C36 C -0.0299(3) 0.4361(2) 0.26683(19) 0.0248(8) Uani 1 1 d . . .
N1 N 0.3006(3) 0.41099(16) 0.26534(16) 0.0253(7) Uani 1 1 d . . .
N2 N 0.2496(3) 0.35943(17) 0.12402(17) 0.0255(7) Uani 1 1 d . . .
N3 N 0.1873(3) 0.22595(18) 0.26751(16) 0.0277(7) Uani 1 1 d . . .
N4 N 0.0252(3) 0.25782(17) 0.15084(16) 0.0257(7) Uani 1 1 d . . .
N5 N 0.0412(3) 0.37983(18) 0.29013(16) 0.0260(7) Uani 1 1 d . . .
N6 N 0.0478(3) 0.45465(17) 0.16365(17) 0.0267(7) Uani 1 1 d . . .
Cd2 Cd 0.84313(2) 0.832752(14) 0.283749(15) 0.02888(8) Uani 1 1 d . . .
C37 C 0.9838(4) 0.8242(3) 0.1585(3) 0.0379(12) Uani 1 1 d . . .
H37 H 0.9422 0.8673 0.1386 0.046 Uiso 1 1 calc R . .
C38 C 1.0600(4) 0.7981(3) 0.1235(2) 0.0480(13) Uani 1 1 d . . .
H38 H 1.0695 0.8232 0.0806 0.058 Uiso 1 1 calc R . .
C39 C 1.1206(4) 0.7373(3) 0.1501(3) 0.0470(12) Uani 1 1 d . . .
H39 H 1.1727 0.7191 0.1260 0.056 Uiso 1 1 calc R . .
C40 C 1.1061(4) 0.7010(2) 0.2138(2) 0.0346(9) Uani 1 1 d . . .
C41 C 1.1655(4) 0.6350(2) 0.2456(3) 0.0408(11) Uani 1 1 d . . .
H41 H 1.2186 0.6146 0.2235 0.049 Uiso 1 1 calc R . .
C42 C 1.1478(3) 0.6016(2) 0.3055(3) 0.0383(10) Uani 1 1 d . . .
H42 H 1.1898 0.5587 0.3256 0.046 Uiso 1 1 calc R . .
C43 C 1.0677(3) 0.6284(2) 0.3403(2) 0.0315(9) Uani 1 1 d . . .
C44 C 1.0444(4) 0.5931(2) 0.4008(2) 0.0342(10) Uani 1 1 d . . .
H44 H 1.0848 0.5501 0.4227 0.041 Uiso 1 1 calc R . .
C45 C 0.9625(4) 0.6205(2) 0.4292(2) 0.0369(10) Uani 1 1 d . . .
H45 H 0.9451 0.5963 0.4702 0.044 Uiso 1 1 calc R . .
C46 C 0.9061(4) 0.6839(2) 0.3968(2) 0.0329(9) Uani 1 1 d . . .
H46 H 0.8491 0.7021 0.4162 0.039 Uiso 1 1 calc R . .
C47 C 1.0071(3) 0.6935(2) 0.3108(2) 0.0273(8) Uani 1 1 d . . .
C48 C 1.0262(3) 0.7304(2) 0.2461(2) 0.0289(9) Uani 1 1 d . . .
C49 C 0.7110(4) 0.7425(2) 0.1366(2) 0.0348(10) Uani 1 1 d . . .
H49 H 0.7674 0.7595 0.1160 0.042 Uiso 1 1 calc R . .
C50 C 0.6362(4) 0.6939(2) 0.0958(2) 0.0401(10) Uani 1 1 d . . .
H50 H 0.6427 0.6768 0.0492 0.048 Uiso 1 1 calc R . .
C51 C 0.5527(4) 0.6708(2) 0.1238(2) 0.0373(10) Uani 1 1 d . . .
H51 H 0.5002 0.6379 0.0963 0.045 Uiso 1 1 calc R . .
C52 C 0.5447(3) 0.6958(2) 0.1931(2) 0.0333(9) Uani 1 1 d . . .
C53 C 0.4594(4) 0.6756(2) 0.2251(2) 0.0360(10) Uani 1 1 d . . .
H53 H 0.4054 0.6426 0.1995 0.043 Uiso 1 1 calc R . .
C54 C 0.4537(4) 0.7027(2) 0.2914(2) 0.0392(10) Uani 1 1 d . . .
H54 H 0.3956 0.6885 0.3115 0.047 Uiso 1 1 calc R . .
C55 C 0.5328(3) 0.7518(2) 0.3317(2) 0.0319(9) Uani 1 1 d . . .
C56 C 0.5291(4) 0.7823(2) 0.4001(2) 0.0374(10) Uani 1 1 d . . .
H56 H 0.4727 0.7688 0.4222 0.045 Uiso 1 1 calc R . .
C57 C 0.6065(4) 0.8316(3) 0.4353(2) 0.0378(11) Uani 1 1 d . . .
H57 H 0.6026 0.8543 0.4805 0.045 Uiso 1 1 calc R . .
C58 C 0.6918(4) 0.8476(2) 0.4028(2) 0.0351(10) Uani 1 1 d . . .
H58 H 0.7459 0.8811 0.4272 0.042 Uiso 1 1 calc R . .
C59 C 0.6209(3) 0.7714(2) 0.3032(2) 0.0282(9) Uani 1 1 d . . .
C60 C 0.6259(3) 0.7436(2) 0.2314(2) 0.0286(9) Uani 1 1 d . . .
C61 C 0.7133(4) 0.9792(3) 0.1981(2) 0.0390(10) Uani 1 1 d . . .
H61 H 0.6730 0.9399 0.1696 0.047 Uiso 1 1 calc R . .
C62 C 0.6865(4) 1.0560(3) 0.1813(3) 0.0434(11) Uani 1 1 d . . .
H62 H 0.6286 1.0684 0.1426 0.052 Uiso 1 1 calc R . .
C63 C 0.7445(4) 1.1127(2) 0.2210(3) 0.0445(12) Uani 1 1 d . . .
H63 H 0.7284 1.1653 0.2093 0.053 Uiso 1 1 calc R . .
C64 C 0.8283(4) 1.0936(2) 0.2794(2) 0.0363(10) Uani 1 1 d . . .
C65 C 0.8931(4) 1.1489(2) 0.3240(3) 0.0468(12) Uani 1 1 d . . .
H65 H 0.8795 1.2023 0.3147 0.056 Uiso 1 1 calc R . .
C66 C 0.9723(4) 1.1284(2) 0.3786(3) 0.0434(11) Uani 1 1 d . . .
H66 H 1.0150 1.1672 0.4061 0.052 Uiso 1 1 calc R . .
C67 C 0.9945(4) 1.0487(2) 0.3965(2) 0.0335(10) Uani 1 1 d . . .
C68 C 1.0733(4) 1.0242(3) 0.4549(2) 0.0434(11) Uani 1 1 d . . .
H68 H 1.1172 1.0610 0.4844 0.052 Uiso 1 1 calc R . .
C69 C 1.0875(4) 0.9475(3) 0.4698(2) 0.0445(11) Uani 1 1 d . . .
H69 H 1.1404 0.9303 0.5098 0.053 Uiso 1 1 calc R . .
C70 C 1.0227(4) 0.8952(2) 0.4251(2) 0.0389(10) Uani 1 1 d . . .
H70 H 1.0336 0.8418 0.4354 0.047 Uiso 1 1 calc R . .
C71 C 0.9317(3) 0.9922(2) 0.3544(2) 0.0293(9) Uani 1 1 d . . .
C72 C 0.8477(3) 1.0136(2) 0.2938(2) 0.0294(8) Uani 1 1 d . . .
N7 N 0.9660(3) 0.79185(18) 0.21867(17) 0.0297(8) Uani 1 1 d . . .
N8 N 0.9278(3) 0.72062(18) 0.33987(17) 0.0285(8) Uani 1 1 d . . .
N9 N 0.7082(3) 0.76661(18) 0.20272(17) 0.0293(8) Uani 1 1 d . . .
N10 N 0.6995(3) 0.81760(18) 0.33958(17) 0.0290(8) Uani 1 1 d . . .
N11 N 0.7925(3) 0.95831(18) 0.25209(17) 0.0308(8) Uani 1 1 d . . .
N12 N 0.9470(3) 0.91510(18) 0.36903(18) 0.0295(7) Uani 1 1 d . . .
C73 C 0.4121(4) 0.9691(2) 0.7290(2) 0.0329(9) Uani 1 1 d . . .
C74 C 0.4818(4) 1.0035(2) 0.7863(2) 0.0388(11) Uani 1 1 d . . .
H74 H 0.4819 1.0579 0.7927 0.047 Uiso 1 1 calc R . .
C75 C 0.5508(4) 0.9578(3) 0.8339(2) 0.0446(12) Uani 1 1 d . . .
H75 H 0.5993 0.9805 0.8736 0.054 Uiso 1 1 calc R . .
C76 C 0.5498(4) 0.8787(2) 0.8241(2) 0.0378(10) Uani 1 1 d . . .
H76 H 0.5969 0.8461 0.8565 0.045 Uiso 1 1 calc R . .
C77 C 0.4779(4) 0.8488(2) 0.7654(2) 0.0297(9) Uani 1 1 d . . .
C78 C 0.4710(3) 0.7628(2) 0.7498(2) 0.0326(9) Uani 1 1 d . . .
H78A H 0.4777 0.7346 0.7963 0.039 Uiso 1 1 calc R . .
H78B H 0.4006 0.7510 0.7191 0.039 Uiso 1 1 calc R . .
C79 C 0.5533(4) 0.7438(2) 0.6425(2) 0.0356(10) Uani 1 1 d . . .
H79 H 0.5025 0.7701 0.6067 0.043 Uiso 1 1 calc R . .
C80 C 0.6423(4) 0.7075(2) 0.6321(2) 0.0388(11) Uani 1 1 d . . .
H80 H 0.6666 0.7034 0.5884 0.047 Uiso 1 1 calc R . .
C81 C 0.6887(4) 0.6781(2) 0.7002(3) 0.0415(12) Uani 1 1 d . . .
H81 H 0.7521 0.6489 0.7098 0.050 Uiso 1 1 calc R . .
C82 C 0.3340(4) 1.0158(2) 0.6754(2) 0.0394(10) Uani 1 1 d . . .
H82A H 0.2794 0.9810 0.6475 0.047 Uiso 1 1 calc R . .
H82B H 0.2988 1.0530 0.7021 0.047 Uiso 1 1 calc R . .
C83 C 0.3878(6) 1.1348(3) 0.6158(3) 0.0694(19) Uani 1 1 d . . .
H83 H 0.3588 1.1736 0.6412 0.083 Uiso 1 1 calc R . .
C84 C 0.4419(7) 1.1454(3) 0.5624(3) 0.084(2) Uani 1 1 d . . .
H84 H 0.4576 1.1933 0.5427 0.100 Uiso 1 1 calc R . .
C85 C 0.4689(5) 1.0745(3) 0.5432(3) 0.0606(15) Uani 1 1 d . . .
H85 H 0.5082 1.0651 0.5072 0.073 Uiso 1 1 calc R . .
N13 N 0.4099(3) 0.89230(18) 0.71857(17) 0.0296(7) Uani 1 1 d . . .
N14 N 0.6352(3) 0.69512(19) 0.7502(2) 0.0381(9) Uani 1 1 d . . .
N15 N 0.5515(3) 0.73524(17) 0.71331(17) 0.0310(8) Uani 1 1 d . . .
N16 N 0.4337(4) 1.0195(2) 0.5810(2) 0.0509(11) Uani 1 1 d . . .
N17 N 0.3840(3) 1.05782(19) 0.62503(19) 0.0401(9) Uani 1 1 d . . .
B1 B 0.2562(5) 0.3961(3) 0.5196(3) 0.0394(13) Uani 1 1 d D . .
F11 F 0.2151(4) 0.32506(18) 0.50212(19) 0.0830(11) Uani 1 1 d D . .
F12 F 0.3556(2) 0.4027(2) 0.50310(15) 0.0643(9) Uani 1 1 d D . .
F13 F 0.1920(3) 0.45074(17) 0.48010(16) 0.0588(8) Uani 1 1 d D . .
F14 F 0.2684(2) 0.40907(17) 0.59338(14) 0.0536(7) Uani 1 1 d . . .
B2 B 0.2560(5) 0.8464(3) 0.3334(3) 0.0370(12) Uani 1 1 d . . .
F21 F 0.1541(2) 0.87414(15) 0.31331(15) 0.0551(7) Uani 1 1 d . . .
F22 F 0.2573(2) 0.77827(13) 0.37131(13) 0.0497(7) Uani 1 1 d . . .
F23 F 0.3182(2) 0.90095(14) 0.37798(14) 0.0531(7) Uani 1 1 d . . .
F24 F 0.2953(3) 0.83549(16) 0.27263(18) 0.0622(10) Uani 1 1 d . . .
B3A B 0.6945(11) 0.5721(7) 0.4634(6) 0.034(4) Uani 0.60 1 d PD A 1
F31A F 0.7707(10) 0.6043(11) 0.5156(7) 0.072(5) Uani 0.60 1 d PD A 1
F32A F 0.7171(7) 0.4943(4) 0.4591(5) 0.085(3) Uani 0.60 1 d PD A 1
F33A F 0.6949(4) 0.6030(4) 0.3960(3) 0.0688(15) Uani 0.60 1 d PD A 1
F34A F 0.5974(11) 0.5799(11) 0.4761(10) 0.073(5) Uani 0.60 1 d P A 1
B3B B 0.6959(16) 0.5516(10) 0.4842(9) 0.039(6) Uani 0.40 1 d PD B 2
F31B F 0.7762(16) 0.5948(17) 0.5212(11) 0.082(8) Uani 0.40 1 d PD B 2
F32B F 0.6035(18) 0.5944(15) 0.4702(17) 0.072(7) Uani 0.40 1 d PD B 2
F33B F 0.7154(9) 0.5203(10) 0.4223(6) 0.088(6) Uani 0.40 1 d PD B 2
F34B F 0.6726(10) 0.4938(7) 0.5227(9) 0.122(4) Uani 0.40 1 d P B 2
B4A B 0.7674(9) 0.0604(6) 0.5058(8) 0.0466(18) Uani 0.60 1 d PD C 3
F41A F 0.7026(5) 0.0004(2) 0.5040(3) 0.0665(16) Uani 0.60 1 d PD C 3
F42A F 0.8723(7) 0.0377(6) 0.5203(5) 0.117(4) Uani 0.60 1 d PD C 3
F43A F 0.7531(6) 0.1106(5) 0.4493(4) 0.077(2) Uani 0.60 1 d PD C 3
F44A F 0.7615(7) 0.1006(5) 0.5693(5) 0.099(3) Uani 0.60 1 d P C 3
B4B B 0.7815(12) 0.0696(9) 0.5092(12) 0.0466(18) Uani 0.40 1 d PD D 4
F41B F 0.7840(9) 0.0085(4) 0.4663(6) 0.089(3) Uani 0.40 1 d PD D 4
F42B F 0.8801(9) 0.1030(10) 0.5132(6) 0.125(5) Uani 0.40 1 d PD D 4
F43B F 0.7048(9) 0.1207(5) 0.4790(7) 0.078(3) Uani 0.40 1 d PD D 4
F44B F 0.7915(14) 0.0571(9) 0.5730(7) 0.127(6) Uani 0.40 1 d P D 4
O1 O 0.8271(3) 0.7274(2) 0.99522(19) 0.0533(9) Uani 1 1 d D . .
H1A H 0.771(3) 0.709(3) 0.968(3) 0.07(2) Uiso 1 1 d D . .
H1B H 0.832(4) 0.7754(17) 0.986(3) 0.057(17) Uiso 1 1 d D . .
O2 O 0.6521(3) 0.65301(19) 0.90041(19) 0.0469(8) Uani 1 1 d D . .
H2A H 0.647(4) 0.660(2) 0.8548(17) 0.051(15) Uiso 1 1 d D . .
H2B H 0.663(6) 0.606(2) 0.913(3) 0.10(2) Uiso 1 1 d D . .
O3 O 0.4062(3) 0.8655(2) 0.52384(17) 0.0547(10) Uani 1 1 d D . .
H3A H 0.418(5) 0.913(2) 0.537(3) 0.08(2) Uiso 1 1 d D . .
H3B H 0.375(5) 0.867(3) 0.4783(17) 0.076(19) Uiso 1 1 d D . .
O4 O 0.2442(3) 0.83445(18) 0.59931(18) 0.0474(8) Uani 1 1 d D . .
H4A H 0.282(4) 0.836(3) 0.566(2) 0.058(17) Uiso 1 1 d D . .
H4B H 0.286(4) 0.849(3) 0.6398(16) 0.056(16) Uiso 1 1 d D . .
O5 O 0.4591(3) 0.2895(2) 0.43079(19) 0.0568(9) Uani 1 1 d D . .
H5A H 0.430(4) 0.330(2) 0.457(3) 0.085 Uiso 1 1 d D . .
H5B H 0.524(3) 0.316(3) 0.428(3) 0.085 Uiso 1 1 d D . .

loop_
_atom_site_aniso_label
_atom_site_aniso_U_11
_atom_site_aniso_U_22
_atom_site_aniso_U_33
_atom_site_aniso_U_23
_atom_site_aniso_U_13
_atom_site_aniso_U_12
Cd1 0.02426(16) 0.02439(12) 0.02544(13) 0.00065(11) 0.00782(12) -0.00158(13)
C1 0.038(3) 0.0256(19) 0.029(2) 0.0004(16) 0.0043(19) 0.0081(19)
C2 0.050(3) 0.031(2) 0.031(2) -0.0027(17) -0.006(2) 0.001(2)
C3 0.041(3) 0.034(2) 0.042(2) 0.0015(18) -0.007(2) -0.007(2)
C4 0.022(2) 0.0247(19) 0.040(2) 0.0051(16) 0.0005(18) 0.0007(17)
C5 0.024(3) 0.035(2) 0.055(3) 0.005(2) 0.004(2) -0.0035(19)
C6 0.035(3) 0.037(2) 0.051(3) 0.0114(19) 0.018(2) 0.003(2)
C7 0.028(2) 0.0254(18) 0.037(2) 0.0098(16) 0.0130(18) 0.0074(17)
C8 0.043(3) 0.036(2) 0.035(2) 0.0086(18) 0.023(2) 0.016(2)
C9 0.042(3) 0.038(2) 0.024(2) 0.0002(16) 0.0092(19) 0.012(2)
C10 0.034(3) 0.0291(19) 0.028(2) -0.0063(16) 0.0045(19) 0.0011(18)
C11 0.026(2) 0.0171(16) 0.0292(19) 0.0018(14) 0.0064(17) 0.0056(16)
C12 0.025(2) 0.0174(17) 0.0314(19) 0.0031(15) 0.0028(17) 0.0038(16)
C13 0.028(3) 0.045(2) 0.031(2) -0.0010(18) 0.0073(19) 0.004(2)
C14 0.034(3) 0.049(3) 0.029(2) 0.0087(18) 0.0070(19) 0.010(2)
C15 0.040(3) 0.037(2) 0.043(2) 0.0113(19) 0.021(2) 0.008(2)
C16 0.030(3) 0.031(2) 0.034(2) 0.0069(17) 0.0153(19) 0.0087(18)
C17 0.047(3) 0.0238(19) 0.048(3) 0.0044(18) 0.015(2) 0.0040(19)
C18 0.046(3) 0.0250(19) 0.047(2) -0.0010(17) 0.011(2) -0.0076(19)
C19 0.037(3) 0.031(2) 0.032(2) -0.0013(17) 0.015(2) -0.0041(19)
C20 0.036(3) 0.044(2) 0.034(2) -0.0067(18) 0.007(2) -0.017(2)
C21 0.029(2) 0.041(2) 0.030(2) 0.0039(17) 0.0004(18) -0.005(2)
C22 0.032(3) 0.032(2) 0.0275(19) 0.0092(16) 0.0055(18) -0.0028(18)
C23 0.033(2) 0.0258(18) 0.0219(18) 0.0025(14) 0.0128(17) 0.0004(17)
C24 0.023(2) 0.0283(19) 0.0303(19) -0.0002(15) 0.0139(17) 0.0000(16)
C25 0.036(3) 0.029(2) 0.027(2) -0.0022(16) 0.009(2) -0.0066(18)
C26 0.043(3) 0.035(2) 0.029(2) -0.0045(17) 0.011(2) -0.012(2)
C27 0.031(3) 0.046(2) 0.038(2) -0.0154(19) 0.020(2) -0.017(2)
C28 0.019(2) 0.037(2) 0.037(2) -0.0119(18) 0.0094(18) -0.0062(18)
C29 0.024(3) 0.052(2) 0.039(2) -0.016(2) 0.005(2) 0.001(2)
C30 0.026(3) 0.039(2) 0.047(3) -0.009(2) 0.000(2) 0.009(2)
C31 0.025(2) 0.0304(19) 0.033(2) -0.0083(16) 0.0003(18) -0.0023(17)
C32 0.035(3) 0.032(2) 0.041(2) 0.0044(18) -0.002(2) 0.0031(19)
C33 0.051(3) 0.027(2) 0.029(2) 0.0067(17) 0.002(2) 0.000(2)
C34 0.038(3) 0.032(2) 0.027(2) -0.0055(17) 0.008(2) -0.006(2)
C35 0.024(2) 0.0254(18) 0.0264(19) -0.0089(14) 0.0054(16) -0.0054(17)
C36 0.022(2) 0.0234(18) 0.0276(19) -0.0063(15) 0.0035(16) -0.0066(16)
N1 0.0250(19) 0.0236(15) 0.0267(16) -0.0017(12) 0.0049(14) 0.0022(13)
N2 0.028(2) 0.0227(15) 0.0244(16) -0.0007(12) 0.0026(14) -0.0011(14)
N3 0.026(2) 0.0322(17) 0.0258(16) -0.0005(13) 0.0083(14) -0.0007(15)
N4 0.0252(19) 0.0292(16) 0.0240(16) -0.0005(12) 0.0084(14) -0.0028(14)
N5 0.028(2) 0.0256(16) 0.0249(16) -0.0013(13) 0.0068(14) -0.0054(15)
N6 0.029(2) 0.0251(16) 0.0256(16) -0.0002(13) 0.0048(15) -0.0049(15)
Cd2 0.02562(18) 0.02361(12) 0.03611(16) -0.00103(12) 0.00405(13) 0.00373(13)
C37 0.043(3) 0.033(2) 0.033(2) 0.0040(19) -0.001(2) -0.010(2)
C38 0.057(4) 0.057(3) 0.035(2) -0.001(2) 0.018(2) -0.012(3)
C39 0.043(3) 0.056(3) 0.049(3) -0.017(2) 0.025(2) -0.014(2)
C40 0.029(2) 0.035(2) 0.041(2) -0.0140(18) 0.0103(19) -0.0058(19)
C41 0.025(3) 0.039(2) 0.061(3) -0.020(2) 0.014(2) -0.002(2)
C42 0.022(2) 0.032(2) 0.059(3) -0.0096(19) 0.004(2) 0.0019(18)
C43 0.027(2) 0.0242(18) 0.038(2) -0.0078(16) -0.0035(18) 0.0010(17)
C44 0.033(3) 0.0220(19) 0.040(2) -0.0007(17) -0.009(2) -0.0023(19)
C45 0.042(3) 0.039(2) 0.027(2) -0.0005(17) 0.0020(19) 0.001(2)
C46 0.033(3) 0.033(2) 0.033(2) -0.0047(17) 0.0087(19) 0.0022(19)
C47 0.022(2) 0.0268(19) 0.031(2) -0.0072(16) 0.0010(17) -0.0002(17)
C48 0.025(2) 0.0261(18) 0.034(2) -0.0071(15) 0.0043(18) -0.0044(17)
C49 0.035(3) 0.039(2) 0.031(2) 0.0035(17) 0.0072(19) 0.005(2)
C50 0.046(3) 0.042(2) 0.031(2) -0.0055(18) 0.006(2) 0.004(2)
C51 0.036(3) 0.037(2) 0.035(2) -0.0083(17) -0.002(2) 0.0019(19)
C52 0.028(2) 0.030(2) 0.038(2) 0.0007(17) -0.0014(19) 0.0041(18)
C53 0.028(3) 0.032(2) 0.047(2) -0.0064(18) 0.006(2) -0.0061(19)
C54 0.030(3) 0.034(2) 0.054(3) 0.0028(19) 0.012(2) -0.003(2)
C55 0.027(2) 0.0278(19) 0.042(2) 0.0031(16) 0.0089(19) 0.0070(17)
C56 0.035(3) 0.039(2) 0.041(2) 0.0038(18) 0.012(2) 0.006(2)
C57 0.032(3) 0.049(3) 0.033(2) -0.0020(19) 0.008(2) 0.011(2)
C58 0.036(3) 0.032(2) 0.035(2) -0.0030(17) 0.003(2) 0.008(2)
C59 0.025(2) 0.0230(18) 0.034(2) 0.0023(15) -0.0003(17) 0.0081(17)
C60 0.024(2) 0.0247(18) 0.035(2) 0.0001(15) 0.0012(17) 0.0079(17)
C61 0.037(3) 0.041(2) 0.039(2) 0.0045(19) 0.008(2) 0.005(2)
C62 0.038(3) 0.043(3) 0.048(3) 0.013(2) 0.007(2) 0.016(2)
C63 0.051(3) 0.033(2) 0.052(3) 0.014(2) 0.015(2) 0.011(2)
C64 0.044(3) 0.0265(18) 0.043(2) 0.0036(19) 0.020(2) 0.007(2)
C65 0.055(4) 0.027(2) 0.063(3) 0.005(2) 0.022(3) 0.001(2)
C66 0.046(3) 0.035(2) 0.052(3) -0.008(2) 0.017(2) -0.010(2)
C67 0.034(3) 0.036(2) 0.035(2) -0.0057(18) 0.018(2) -0.003(2)
C68 0.044(3) 0.045(3) 0.041(2) -0.009(2) 0.010(2) -0.009(2)
C69 0.042(3) 0.052(3) 0.035(2) -0.005(2) -0.002(2) 0.000(2)
C70 0.037(3) 0.036(2) 0.042(2) 0.0072(18) 0.005(2) 0.005(2)
C71 0.028(2) 0.033(2) 0.030(2) 0.0051(17) 0.0130(19) 0.0014(18)
C72 0.029(2) 0.0310(18) 0.032(2) 0.0002(16) 0.0154(18) 0.0012(19)
N7 0.027(2) 0.0306(18) 0.0300(17) 0.0004(14) 0.0031(15) -0.0001(15)
N8 0.028(2) 0.0302(17) 0.0275(17) -0.0034(14) 0.0063(15) -0.0012(15)
N9 0.028(2) 0.0292(17) 0.0288(17) -0.0001(13) 0.0034(15) 0.0046(15)
N10 0.028(2) 0.0235(15) 0.0333(18) -0.0013(13) 0.0017(15) 0.0062(15)
N11 0.027(2) 0.0326(17) 0.0322(17) 0.0021(14) 0.0062(15) 0.0057(15)
N12 0.027(2) 0.0275(16) 0.0337(18) 0.0019(13) 0.0065(15) 0.0045(15)
C73 0.038(3) 0.032(2) 0.033(2) -0.0044(17) 0.0164(19) 0.0014(19)
C74 0.049(3) 0.034(2) 0.035(2) -0.0075(18) 0.013(2) -0.003(2)
C75 0.049(3) 0.048(3) 0.034(2) -0.0107(19) 0.001(2) -0.011(2)
C76 0.038(3) 0.043(2) 0.031(2) -0.0025(18) 0.004(2) -0.003(2)
C77 0.029(3) 0.032(2) 0.030(2) 0.0019(16) 0.0100(19) 0.0005(18)
C78 0.030(3) 0.032(2) 0.038(2) 0.0008(17) 0.0120(19) -0.0006(18)
C79 0.043(3) 0.031(2) 0.032(2) -0.0027(16) 0.0043(19) -0.0081(19)
C80 0.046(3) 0.029(2) 0.045(2) -0.0097(18) 0.019(2) -0.008(2)
C81 0.035(3) 0.030(2) 0.062(3) 0.002(2) 0.016(2) 0.005(2)
C82 0.047(3) 0.033(2) 0.036(2) -0.0010(17) 0.005(2) 0.002(2)
C83 0.120(6) 0.036(3) 0.052(3) 0.001(2) 0.017(4) -0.010(3)
C84 0.130(7) 0.062(4) 0.051(3) 0.012(3) 0.003(4) -0.049(4)
C85 0.066(4) 0.076(4) 0.037(3) 0.013(2) 0.006(3) -0.016(3)
N13 0.031(2) 0.0330(17) 0.0272(16) -0.0036(13) 0.0107(15) -0.0031(15)
N14 0.041(2) 0.0275(17) 0.045(2) 0.0034(16) 0.0092(19) 0.0040(17)
N15 0.032(2) 0.0273(16) 0.0315(17) 0.0009(13) 0.0026(15) 0.0008(15)
N16 0.062(3) 0.056(2) 0.037(2) 0.0094(18) 0.016(2) 0.005(2)
N17 0.043(2) 0.0351(18) 0.0384(19) -0.0005(15) -0.0004(17) -0.0019(17)
B1 0.040(4) 0.047(3) 0.031(3) 0.006(2) 0.006(2) 0.009(3)
F11 0.113(4) 0.0574(19) 0.070(2) -0.0028(15) 0.000(2) -0.009(2)
F12 0.0414(19) 0.110(3) 0.0453(16) 0.0145(16) 0.0187(14) 0.0226(18)
F13 0.049(2) 0.0696(19) 0.0562(18) 0.0235(14) 0.0080(15) 0.0237(16)
F14 0.0530(19) 0.0753(19) 0.0342(14) 0.0085(13) 0.0136(13) 0.0040(15)
B2 0.039(3) 0.030(2) 0.039(3) 0.007(2) 0.002(2) 0.004(2)
F21 0.0403(18) 0.0492(15) 0.0687(18) 0.0023(13) -0.0031(14) 0.0087(13)
F22 0.0594(19) 0.0378(13) 0.0484(15) 0.0171(11) 0.0043(14) -0.0035(13)
F23 0.059(2) 0.0411(14) 0.0488(15) 0.0032(11) -0.0090(13) -0.0086(13)
F24 0.086(3) 0.0548(17) 0.0536(18) 0.0010(13) 0.0311(19) -0.0005(16)
B3A 0.024(6) 0.030(6) 0.044(7) -0.010(6) 0.004(5) -0.003(5)
F31A 0.046(8) 0.094(8) 0.087(9) -0.051(6) 0.036(7) -0.035(6)
F32A 0.078(5) 0.057(4) 0.102(7) -0.052(5) -0.015(6) 0.010(4)
F33A 0.052(4) 0.097(4) 0.060(3) -0.002(3) 0.017(3) -0.023(3)
F34A 0.028(7) 0.130(12) 0.072(7) -0.045(7) 0.032(5) -0.020(6)
B3B 0.035(11) 0.035(11) 0.046(11) -0.002(9) 0.008(9) -0.003(8)
F31B 0.045(11) 0.120(16) 0.063(10) -0.056(9) -0.029(8) 0.004(10)
F32B 0.057(16) 0.061(6) 0.095(13) -0.023(6) 0.010(10) 0.023(8)
F33B 0.032(5) 0.176(16) 0.055(6) -0.064(8) 0.008(5) 0.020(7)
F34B 0.104(10) 0.098(8) 0.189(12) 0.032(8) 0.082(9) 0.014(7)
B4A 0.050(5) 0.055(4) 0.029(3) -0.004(3) -0.005(3) 0.011(4)
F41A 0.096(5) 0.038(2) 0.053(3) 0.001(2) -0.011(3) -0.025(3)
F42A 0.078(6) 0.141(7) 0.148(8) 0.090(7) 0.058(6) 0.057(6)
F43A 0.061(5) 0.094(5) 0.063(4) 0.042(4) -0.010(3) -0.008(4)
F44A 0.112(7) 0.098(5) 0.105(6) -0.067(5) 0.059(6) -0.055(5)
B4B 0.050(5) 0.055(4) 0.029(3) -0.004(3) -0.005(3) 0.011(4)
F41B 0.093(8) 0.045(4) 0.118(8) -0.039(5) -0.001(7) 0.001(5)
F42B 0.090(9) 0.224(15) 0.071(7) -0.066(9) 0.037(6) -0.053(11)
F43B 0.077(9) 0.041(5) 0.096(9) 0.014(5) -0.023(6) 0.005(5)
F44B 0.151(13) 0.159(13) 0.068(7) 0.024(8) 0.017(7) 0.080(11)
O1 0.056(3) 0.057(2) 0.049(2) -0.0081(17) 0.0155(19) 0.003(2)
O2 0.046(2) 0.049(2) 0.046(2) 0.0083(16) 0.0118(17) 0.0059(17)
O3 0.072(3) 0.061(2) 0.0302(18) 0.0009(16) 0.0100(18) 0.018(2)
O4 0.042(2) 0.0529(19) 0.0441(19) -0.0088(15) 0.0028(17) -0.0087(16)
O5 0.053(2) 0.064(2) 0.052(2) -0.0064(17) 0.0081(18) -0.0061(18)

loop_
_atom_type_symbol
_atom_type_description
_atom_type_scat_dispersion_real
_atom_type_scat_dispersion_imag
_atom_type_scat_source
C C 0.0033 0.0016 'International Tables Vol C Tables 4.2.6.8 and 6.1.1.4'
H H 0.0000 0.0000 'International Tables Vol C Tables 4.2.6.8 and 6.1.1.4'
B B 0.0013 0.0007 'International Tables Vol C Tables 4.2.6.8 and 6.1.1.4'
N N 0.0061 0.0033 'International Tables Vol C Tables 4.2.6.8 and 6.1.1.4'
O O 0.0106 0.0060 'International Tables Vol C Tables 4.2.6.8 and 6.1.1.4'
F F 0.0171 0.0103 'International Tables Vol C Tables 4.2.6.8 and 6.1.1.4'
Cd Cd -0.8075 1.2024 'International Tables Vol C Tables 4.2.6.8 and 6.1.1.4'

loop_
_geom_angle_atom_site_label_1
_geom_angle_atom_site_label_2
_geom_angle_atom_site_label_3
_geom_angle
N1 Cd1 N4 166.07(10)
N1 Cd1 N2 72.78(11)
N4 Cd1 N2 99.48(11)
N1 Cd1 N3 98.86(11)
N4 Cd1 N3 72.18(11)
N2 Cd1 N3 108.40(11)
N1 Cd1 N5 99.41(11)
N4 Cd1 N5 91.62(11)
N2 Cd1 N5 159.31(10)
N3 Cd1 N5 91.56(11)
N1 Cd1 N6 97.27(11)
N4 Cd1 N6 94.33(11)
N2 Cd1 N6 90.56(11)
N3 Cd1 N6 158.04(11)
N5 Cd1 N6 71.11(11)
N1 C1 C2 122.7(4)
N1 C1 H1 118.6
C2 C1 H1 118.6
C3 C2 C1 119.1(4)
C3 C2 H2 120.5
C1 C2 H2 120.5
C2 C3 C4 120.3(4)
C2 C3 H3 119.9
C4 C3 H3 119.9
C3 C4 C12 117.1(4)
C3 C4 C5 123.2(4)
C12 C4 C5 119.7(4)
C6 C5 C4 121.0(4)
C6 C5 H5 119.5
C4 C5 H5 119.5
C5 C6 C7 120.8(4)
C5 C6 H6 119.6
C7 C6 H6 119.6
C8 C7 C11 117.7(4)
C8 C7 C6 122.4(4)
C11 C7 C6 119.9(4)
C9 C8 C7 119.8(4)
C9 C8 H8 120.1
C7 C8 H8 120.1
C8 C9 C10 118.5(4)
C8 C9 H9 120.8
C10 C9 H9 120.8
N2 C10 C9 123.7(4)
N2 C10 H10 118.2
C9 C10 H10 118.2
N2 C11 C7 121.9(3)
N2 C11 C12 118.5(3)
C7 C11 C12 119.6(4)
N1 C12 C4 121.8(3)
N1 C12 C11 119.2(3)
C4 C12 C11 119.0(3)
N3 C13 C14 122.9(4)
N3 C13 H13 118.5
C14 C13 H13 118.5
C15 C14 C13 119.1(4)
C15 C14 H14 120.4
C13 C14 H14 120.4
C14 C15 C16 119.9(4)
C14 C15 H15 120.1
C16 C15 H15 120.1
C15 C16 C24 117.2(4)
C15 C16 C17 123.2(4)
C24 C16 C17 119.6(4)
C18 C17 C16 121.2(4)
C18 C17 H17 119.4
C16 C17 H17 119.4
C17 C18 C19 121.7(4)
C17 C18 H18 119.1
C19 C18 H18 119.1
C20 C19 C23 117.8(4)
C20 C19 C18 123.3(4)
C23 C19 C18 118.9(4)
C21 C20 C19 119.6(4)
C21 C20 H20 120.2
C19 C20 H20 120.2
C20 C21 C22 119.7(4)
C20 C21 H21 120.1
C22 C21 H21 120.1
N4 C22 C21 122.7(4)
N4 C22 H22 118.6
C21 C22 H22 118.6
N4 C23 C19 121.6(4)
N4 C23 C24 118.6(3)
C19 C23 C24 119.8(3)
N3 C24 C16 122.7(4)
N3 C24 C23 118.6(3)
C16 C24 C23 118.7(3)
N5 C25 C26 123.2(4)
N5 C25 H25 118.4
C26 C25 H25 118.4
C27 C26 C25 118.1(4)
C27 C26 H26 121.0
C25 C26 H26 121.0
C26 C27 C28 120.9(4)
C26 C27 H27 119.6
C28 C27 H27 119.6
C27 C28 C36 116.7(4)
C27 C28 C29 123.9(4)
C36 C28 C29 119.3(4)
C30 C29 C28 122.1(4)
C30 C29 H29 118.9
C28 C29 H29 118.9
C29 C30 C31 120.6(4)
C29 C30 H30 119.7
C31 C30 H30 119.7
C32 C31 C35 117.8(4)
C32 C31 C30 123.3(4)
C35 C31 C30 118.8(4)
C33 C32 C31 120.3(4)
C33 C32 H32 119.8
C31 C32 H32 119.8
C32 C33 C34 118.2(4)
C32 C33 H33 120.9
C34 C33 H33 120.9
N6 C34 C33 123.8(4)
N6 C34 H34 118.1
C33 C34 H34 118.1
N6 C35 C31 121.9(3)
N6 C35 C36 118.1(4)
C31 C35 C36 120.0(3)
N5 C36 C28 122.3(3)
N5 C36 C35 118.7(3)
C28 C36 C35 119.1(4)
C1 N1 C12 119.0(4)
C1 N1 Cd1 126.4(3)
C12 N1 Cd1 114.5(2)
C10 N2 C11 118.5(4)
C10 N2 Cd1 126.8(3)
C11 N2 Cd1 114.7(2)
C13 N3 C24 118.2(3)
C13 N3 Cd1 127.0(3)
C24 N3 Cd1 114.8(3)
C22 N4 C23 118.5(3)
C22 N4 Cd1 126.2(3)
C23 N4 Cd1 115.3(3)
C25 N5 C36 118.8(4)
C25 N5 Cd1 124.7(3)
C36 N5 Cd1 116.0(2)
C34 N6 C35 117.9(4)
C34 N6 Cd1 126.6(3)
C35 N6 Cd1 115.5(2)
N11 Cd2 N7 109.84(11)
N11 Cd2 N12 72.05(11)
N7 Cd2 N12 100.84(12)
N11 Cd2 N9 99.32(11)
N7 Cd2 N9 90.59(11)
N12 Cd2 N9 167.45(11)
N11 Cd2 N10 90.67(11)
N7 Cd2 N10 155.03(11)
N12 Cd2 N10 98.94(12)
N9 Cd2 N10 71.57(11)
N11 Cd2 N8 165.05(12)
N7 Cd2 N8 71.33(11)
N12 Cd2 N8 93.03(11)
N9 Cd2 N8 95.55(11)
N10 Cd2 N8 92.61(11)
N7 C37 C38 123.2(5)
N7 C37 H37 118.4
C38 C37 H37 118.4
C39 C38 C37 120.1(4)
C39 C38 H38 120.0
C37 C38 H38 120.0
C38 C39 C40 119.4(4)
C38 C39 H39 120.3
C40 C39 H39 120.3
C39 C40 C48 117.3(4)
C39 C40 C41 123.5(4)
C48 C40 C41 119.2(4)
C42 C41 C40 121.4(4)
C42 C41 H41 119.3
C40 C41 H41 119.3
C41 C42 C43 122.0(4)
C41 C42 H42 119.0
C43 C42 H42 119.0
C44 C43 C47 118.1(4)
C44 C43 C42 123.4(4)
C47 C43 C42 118.5(4)
C45 C44 C43 119.7(4)
C45 C44 H44 120.1
C43 C44 H44 120.1
C44 C45 C46 118.8(4)
C44 C45 H45 120.6
C46 C45 H45 120.6
N8 C46 C45 123.2(4)
N8 C46 H46 118.4
C45 C46 H46 118.4
N8 C47 C43 121.6(4)
N8 C47 C48 118.4(3)
C43 C47 C48 119.9(4)
N7 C48 C40 122.5(4)
N7 C48 C47 118.5(3)
C40 C48 C47 119.0(4)
N9 C49 C50 123.5(4)
N9 C49 H49 118.2
C50 C49 H49 118.2
C51 C50 C49 119.0(4)
C51 C50 H50 120.5
C49 C50 H50 120.5
C50 C51 C52 119.8(4)
C50 C51 H51 120.1
C52 C51 H51 120.1
C51 C52 C60 117.2(4)
C51 C52 C53 123.1(4)
C60 C52 C53 119.7(4)
C54 C53 C52 121.0(4)
C54 C53 H53 119.5
C52 C53 H53 119.5
C53 C54 C55 121.4(4)
C53 C54 H54 119.3
C55 C54 H54 119.3
C56 C55 C59 117.1(4)
C56 C55 C54 123.2(4)
C59 C55 C54 119.7(4)
C57 C56 C55 120.5(4)
C57 C56 H56 119.8
C55 C56 H56 119.8
C56 C57 C58 118.4(4)
C56 C57 H57 120.8
C58 C57 H57 120.8
N10 C58 C57 122.6(4)
N10 C58 H58 118.7
C57 C58 H58 118.7
N10 C59 C55 122.3(4)
N10 C59 C60 118.8(4)
C55 C59 C60 118.9(4)
N9 C60 C52 122.3(4)
N9 C60 C59 118.4(4)
C52 C60 C59 119.3(4)
N11 C61 C62 123.2(4)
N11 C61 H61 118.4
C62 C61 H61 118.4
C63 C62 C61 119.0(4)
C63 C62 H62 120.5
C61 C62 H62 120.5
C62 C63 C64 120.1(4)
C62 C63 H63 120.0
C64 C63 H63 120.0
C63 C64 C65 124.1(4)
C63 C64 C72 116.9(4)
C65 C64 C72 119.1(4)
C66 C65 C64 122.1(4)
C66 C65 H65 118.9
C64 C65 H65 118.9
C65 C66 C67 121.3(4)
C65 C66 H66 119.3
C67 C66 H66 119.3
C68 C67 C71 117.9(4)
C68 C67 C66 123.6(4)
C71 C67 C66 118.4(4)
C69 C68 C67 120.1(4)
C69 C68 H68 119.9
C67 C68 H68 119.9
C68 C69 C70 118.4(4)
C68 C69 H69 120.8
C70 C69 H69 120.8
N12 C70 C69 124.0(4)
N12 C70 H70 118.0
C69 C70 H70 118.0
N12 C71 C67 121.7(4)
N12 C71 C72 117.5(4)
C67 C71 C72 120.8(4)
N11 C72 C64 122.3(4)
N11 C72 C71 119.5(3)
C64 C72 C71 118.2(4)
C37 N7 C48 117.4(4)
C37 N7 Cd2 126.2(3)
C48 N7 Cd2 116.4(2)
C46 N8 C47 118.5(4)
C46 N8 Cd2 126.3(3)
C47 N8 Cd2 115.1(2)
C49 N9 C60 118.1(4)
C49 N9 Cd2 126.3(3)
C60 N9 Cd2 115.1(2)
C58 N10 C59 119.1(4)
C58 N10 Cd2 125.8(3)
C59 N10 Cd2 115.0(2)
C61 N11 C72 118.6(4)
C61 N11 Cd2 125.6(3)
C72 N11 Cd2 115.8(3)
C70 N12 C71 117.8(4)
C70 N12 Cd2 127.2(3)
C71 N12 Cd2 114.8(3)
N13 C73 C74 122.0(4)
N13 C73 C82 116.5(4)
C74 C73 C82 121.5(4)
C75 C74 C73 118.9(4)
C75 C74 H74 120.6
C73 C74 H74 120.6
C74 C75 C76 119.9(4)
C74 C75 H75 120.0
C76 C75 H75 120.0
C77 C76 C75 117.7(4)
C77 C76 H76 121.2
C75 C76 H76 121.2
N13 C77 C76 123.3(4)
N13 C77 C78 115.1(4)
C76 C77 C78 121.6(4)
N15 C78 C77 113.3(3)
N15 C78 H78A 108.9
C77 C78 H78A 108.9
N15 C78 H78B 108.9
C77 C78 H78B 108.9
H78A C78 H78B 107.7
N15 C79 C80 107.0(4)
N15 C79 H79 126.5
C80 C79 H79 126.5
C79 C80 C81 104.2(4)
C79 C80 H80 127.9
C81 C80 H80 127.9
N14 C81 C80 112.7(5)
N14 C81 H81 123.6
C80 C81 H81 123.6
N17 C82 C73 112.0(4)
N17 C82 H82A 109.2
C73 C82 H82A 109.2
N17 C82 H82B 109.2
C73 C82 H82B 109.2
H82A C82 H82B 107.9
N17 C83 C84 105.5(5)
N17 C83 H83 127.2
C84 C83 H83 127.2
C85 C84 C83 106.5(5)
C85 C84 H84 126.7
C83 C84 H84 126.7
N16 C85 C84 111.5(5)
N16 C85 H85 124.2
C84 C85 H85 124.2
C77 N13 C73 118.2(4)
C81 N14 N15 103.9(4)
C79 N15 N14 112.2(3)
C79 N15 C78 127.2(4)
N14 N15 C78 120.6(3)
C85 N16 N17 104.3(4)
N16 N17 C83 112.1(4)
N16 N17 C82 120.2(3)
C83 N17 C82 127.7(4)
F11 B1 F13 109.7(5)
F11 B1 F14 110.0(4)
F13 B1 F14 110.8(4)
F11 B1 F12 110.8(4)
F13 B1 F12 107.8(4)
F14 B1 F12 107.7(4)
F24 B2 F22 110.6(4)
F24 B2 F21 109.5(4)
F22 B2 F21 109.9(4)
F24 B2 F23 108.8(4)
F22 B2 F23 109.2(4)
F21 B2 F23 108.8(4)
F34A B3A F31A 113.3(12)
F34A B3A F33A 108.7(12)
F31A B3A F33A 111.0(11)
F34A B3A F32A 109.2(13)
F31A B3A F32A 108.2(13)
F33A B3A F32A 106.2(8)
F34B B3B F31B 113(2)
F34B B3B F33B 106.4(15)
F31B B3B F33B 113.2(17)
F34B B3B F32B 102.5(19)
F31B B3B F32B 109.9(19)
F33B B3B F32B 111.6(17)
F41A B4A F43A 120.2(10)
F41A B4A F42A 111.8(9)
F43A B4A F42A 107.1(10)
F41A B4A F44A 104.8(10)
F43A B4A F44A 109.2(9)
F42A B4A F44A 102.2(10)
F44B B4B F41B 116.9(16)
F44B B4B F43B 116.3(17)
F41B B4B F43B 112.1(14)
F44B B4B F42B 97.2(16)
F41B B4B F42B 102.5(14)
F43B B4B F42B 109.4(14)
H1A O1 H1B 109(5)
H2A O2 H2B 113(5)
H3A O3 H3B 106(5)
H4A O4 H4B 106(5)
H5A O5 H5B 97(3)

loop_
_geom_bond_atom_site_label_1
_geom_bond_atom_site_label_2
_geom_bond_distance
Cd1 N1 2.311(3)
Cd1 N4 2.318(3)
Cd1 N2 2.321(3)
Cd1 N3 2.341(3)
Cd1 N5 2.342(3)
Cd1 N6 2.356(3)
C1 N1 1.321(5)
C1 C2 1.401(6)
C1 H1 0.9500
C2 C3 1.363(7)
C2 H2 0.9500
C3 C4 1.403(6)
C3 H3 0.9500
C4 C12 1.422(6)
C4 C5 1.425(6)
C5 C6 1.360(6)
C5 H5 0.9500
C6 C7 1.424(6)
C6 H6 0.9500
C7 C8 1.404(6)
C7 C11 1.413(5)
C8 C9 1.371(7)
C8 H8 0.9500
C9 C10 1.394(6)
C9 H9 0.9500
C10 N2 1.324(5)
C10 H10 0.9500
C11 N2 1.355(5)
C11 C12 1.438(5)
C12 N1 1.361(5)
C13 N3 1.328(5)
C13 C14 1.410(6)
C13 H13 0.9500
C14 C15 1.355(6)
C14 H14 0.9500
C15 C16 1.413(6)
C15 H15 0.9500
C16 C24 1.414(5)
C16 C17 1.431(6)
C17 C18 1.330(6)
C17 H17 0.9500
C18 C19 1.431(6)
C18 H18 0.9500
C19 C20 1.394(6)
C19 C23 1.412(6)
C20 C21 1.359(6)
C20 H20 0.9500
C21 C22 1.384(6)
C21 H21 0.9500
C22 N4 1.327(5)
C22 H22 0.9500
C23 N4 1.360(5)
C23 C24 1.445(6)
C24 N3 1.353(5)
C25 N5 1.328(5)
C25 C26 1.390(7)
C25 H25 0.9500
C26 C27 1.370(6)
C26 H26 0.9500
C27 C28 1.400(6)
C27 H27 0.9500
C28 C36 1.412(5)
C28 C29 1.422(6)
C29 C30 1.341(6)
C29 H29 0.9500
C30 C31 1.447(6)
C30 H30 0.9500
C31 C32 1.392(6)
C31 C35 1.408(6)
C32 C33 1.363(6)
C32 H32 0.9500
C33 C34 1.395(6)
C33 H33 0.9500
C34 N6 1.326(5)
C34 H34 0.9500
C35 N6 1.360(5)
C35 C36 1.444(5)
C36 N5 1.349(5)
Cd2 N11 2.313(3)
Cd2 N7 2.331(3)
Cd2 N12 2.342(3)
Cd2 N9 2.354(3)
Cd2 N10 2.354(4)
Cd2 N8 2.365(3)
C37 N7 1.331(6)
C37 C38 1.382(7)
C37 H37 0.9500
C38 C39 1.344(7)
C38 H38 0.9500
C39 C40 1.405(6)
C39 H39 0.9500
C40 C48 1.412(6)
C40 C41 1.436(7)
C41 C42 1.333(6)
C41 H41 0.9500
C42 C43 1.427(6)
C42 H42 0.9500
C43 C44 1.387(6)
C43 C47 1.417(6)
C44 C45 1.378(6)
C44 H44 0.9500
C45 C46 1.386(6)
C45 H45 0.9500
C46 N8 1.330(5)
C46 H46 0.9500
C47 N8 1.356(5)
C47 C48 1.446(5)
C48 N7 1.354(5)
C49 N9 1.323(5)
C49 C50 1.384(6)
C49 H49 0.9500
C50 C51 1.368(7)
C50 H50 0.9500
C51 C52 1.402(6)
C51 H51 0.9500
C52 C60 1.409(6)
C52 C53 1.419(6)
C53 C54 1.354(6)
C53 H53 0.9500
C54 C55 1.419(6)
C54 H54 0.9500
C55 C56 1.404(6)
C55 C59 1.411(6)
C56 C57 1.374(7)
C56 H56 0.9500
C57 C58 1.409(7)
C57 H57 0.9500
C58 N10 1.325(5)
C58 H58 0.9500
C59 N10 1.359(5)
C59 C60 1.451(5)
C60 N9 1.362(5)
C61 N11 1.328(6)
C61 C62 1.394(6)
C61 H61 0.9500
C62 C63 1.359(7)
C62 H62 0.9500
C63 C64 1.406(7)
C63 H63 0.9500
C64 C65 1.422(7)
C64 C72 1.425(5)
C65 C66 1.333(7)
C65 H65 0.9500
C66 C67 1.436(6)
C66 H66 0.9500
C67 C68 1.394(7)
C67 C71 1.404(6)
C68 C69 1.361(6)
C68 H68 0.9500
C69 C70 1.389(6)
C69 H69 0.9500
C70 N12 1.321(5)
C70 H70 0.9500
C71 N12 1.369(5)
C71 C72 1.442(6)
C72 N11 1.342(5)
C73 N13 1.344(5)
C73 C74 1.383(6)
C73 C82 1.501(6)
C74 C75 1.371(7)
C74 H74 0.9500
C75 C76 1.383(6)
C75 H75 0.9500
C76 C77 1.381(6)
C76 H76 0.9500
C77 N13 1.336(5)
C77 C78 1.517(5)
C78 N15 1.456(5)
C78 H78A 0.9900
C78 H78B 0.9900
C79 N15 1.348(5)
C79 C80 1.369(6)
C79 H79 0.9500
C80 C81 1.389(7)
C80 H80 0.9500
C81 N14 1.324(6)
C81 H81 0.9500
C82 N17 1.459(6)
C82 H82A 0.9900
C82 H82B 0.9900
C83 N17 1.347(6)
C83 C84 1.363(9)
C83 H83 0.9500
C84 C85 1.349(8)
C84 H84 0.9500
C85 N16 1.332(6)
C85 H85 0.9500
N14 N15 1.349(5)
N16 N17 1.336(5)
B1 F11 1.354(6)
B1 F13 1.368(6)
B1 F14 1.384(6)
B1 F12 1.400(6)
B2 F24 1.368(6)
B2 F22 1.379(5)
B2 F21 1.381(6)
B2 F23 1.397(6)
B3A F34A 1.344(16)
B3A F31A 1.353(11)
B3A F33A 1.380(11)
B3A F32A 1.386(12)
B3B F34B 1.31(2)
B3B F31B 1.347(14)
B3B F33B 1.362(14)
B3B F32B 1.388(16)
B4A F41A 1.335(11)
B4A F43A 1.356(12)
B4A F42A 1.389(11)
B4A F44A 1.400(17)
B4B F44B 1.20(3)
B4B F41B 1.337(16)
B4B F43B 1.361(13)
B4B F42B 1.394(15)
O1 H1A 0.86(3)
O1 H1B 0.86(3)
O2 H2A 0.86(3)
O2 H2B 0.86(3)
O3 H3A 0.87(3)
O3 H3B 0.87(3)
O4 H4A 0.88(3)
O4 H4B 0.87(3)
O5 H5A 0.983(19)
O5 H5B 0.97(2)

loop_
_geom_hbond_atom_site_label_D
_geom_hbond_atom_site_label_H
_geom_hbond_atom_site_label_A
_geom_hbond_distance_DH
_geom_hbond_distance_HA
_geom_hbond_distance_DA
_geom_hbond_angle_DHA
_geom_hbond_site_symmetry_A
O1 H1A O2 0.86(3) 2.02(3) 2.870(6) 171(6) .
O1 H1B F42B 0.86(3) 2.23(3) 3.021(18) 154(5) 2_565
O1 H1B F43A 0.86(3) 2.26(4) 3.032(9) 150(5) 2_565
O1 H1B F43A 0.86(3) 2.26(4) 3.032(9) 150(5) 2_565
O2 H2A N14 0.86(3) 2.03(3) 2.885(5) 172(4) .
O2 H2B F32A 0.86(3) 1.99(3) 2.836(8) 167(7) 2_565
O2 H2B F33B 0.86(3) 2.28(4) 3.117(17) 165(6) 2_565
O3 H3A N16 0.87(3) 2.01(3) 2.870(6) 170(6) .
O3 H3B F23 0.87(3) 1.96(4) 2.802(4) 163(5) .
O4 H4A O3 0.88(3) 2.02(4) 2.844(5) 155(5) .
O4 H4B N13 0.87(3) 2.08(4) 2.925(5) 165(5) .
O5 H5A F12 0.983(19) 1.91(2) 2.888(5) 173(5) .
O5 H5B O2 0.97(2) 1.93(2) 2.875(5) 163(5) 2_564

loop_
_geom_torsion_atom_site_label_1
_geom_torsion_atom_site_label_2
_geom_torsion_atom_site_label_3
_geom_torsion_atom_site_label_4
_geom_torsion
N1 C1 C2 C3 -0.1(6)
C1 C2 C3 C4 -1.0(6)
C2 C3 C4 C12 1.7(6)
C2 C3 C4 C5 -178.3(4)
C3 C4 C5 C6 179.0(4)
C12 C4 C5 C6 -1.0(6)
C4 C5 C6 C7 0.4(6)
C5 C6 C7 C8 -177.6(4)
C5 C6 C7 C11 0.7(6)
C11 C7 C8 C9 0.4(5)
C6 C7 C8 C9 178.8(4)
C7 C8 C9 C10 0.6(6)
C8 C9 C10 N2 -1.0(6)
C8 C7 C11 N2 -1.2(5)
C6 C7 C11 N2 -179.6(4)
C8 C7 C11 C12 177.2(3)
C6 C7 C11 C12 -1.2(5)
C3 C4 C12 N1 -1.4(5)
C5 C4 C12 N1 178.6(3)
C3 C4 C12 C11 -179.5(3)
C5 C4 C12 C11 0.5(5)
N2 C11 C12 N1 0.9(5)
C7 C11 C12 N1 -177.5(3)
N2 C11 C12 C4 179.0(3)
C7 C11 C12 C4 0.6(5)
N3 C13 C14 C15 -0.6(6)
C13 C14 C15 C16 0.0(6)
C14 C15 C16 C24 -0.8(6)
C14 C15 C16 C17 -178.2(4)
C15 C16 C17 C18 175.6(4)
C24 C16 C17 C18 -1.7(6)
C16 C17 C18 C19 -1.1(7)
C17 C18 C19 C20 -175.2(4)
C17 C18 C19 C23 3.4(6)
C23 C19 C20 C21 -0.9(6)
C18 C19 C20 C21 177.7(4)
C19 C20 C21 C22 2.4(6)
C20 C21 C22 N4 -1.3(6)
C20 C19 C23 N4 -1.6(6)
C18 C19 C23 N4 179.6(4)
C20 C19 C23 C24 175.9(4)
C18 C19 C23 C24 -2.9(6)
C15 C16 C24 N3 2.2(6)
C17 C16 C24 N3 179.8(4)
C15 C16 C24 C23 -175.3(3)
C17 C16 C24 C23 2.2(5)
N4 C23 C24 N3 0.0(5)
C19 C23 C24 N3 -177.6(3)
N4 C23 C24 C16 177.7(3)
C19 C23 C24 C16 0.1(5)
N5 C25 C26 C27 -2.1(7)
C25 C26 C27 C28 1.9(6)
C26 C27 C28 C36 -0.2(6)
C26 C27 C28 C29 -179.7(4)
C27 C28 C29 C30 179.6(4)
C36 C28 C29 C30 0.1(6)
C28 C29 C30 C31 -0.5(7)
C29 C30 C31 C32 -178.1(4)
C29 C30 C31 C35 2.0(6)
C35 C31 C32 C33 -0.7(6)
C30 C31 C32 C33 179.3(4)
C31 C32 C33 C34 1.3(7)
C32 C33 C34 N6 -0.4(7)
C32 C31 C35 N6 -0.8(6)
C30 C31 C35 N6 179.2(4)
C32 C31 C35 C36 177.1(4)
C30 C31 C35 C36 -2.9(5)
C27 C28 C36 N5 -1.6(5)
C29 C28 C36 N5 178.0(4)
C27 C28 C36 C35 179.4(3)
C29 C28 C36 C35 -1.1(5)
N6 C35 C36 N5 1.4(5)
C31 C35 C36 N5 -176.5(3)
N6 C35 C36 C28 -179.5(3)
C31 C35 C36 C28 2.5(5)
C2 C1 N1 C12 0.4(5)
C2 C1 N1 Cd1 -175.8(3)
C4 C12 N1 C1 0.4(5)
C11 C12 N1 C1 178.5(3)
C4 C12 N1 Cd1 177.0(3)
C11 C12 N1 Cd1 -4.9(4)
N4 Cd1 N1 C1 -121.1(4)
N2 Cd1 N1 C1 -178.8(3)
N3 Cd1 N1 C1 -72.2(3)
N5 Cd1 N1 C1 20.9(3)
N6 Cd1 N1 C1 92.8(3)
N4 Cd1 N1 C12 62.6(5)
N2 Cd1 N1 C12 4.8(2)
N3 Cd1 N1 C12 111.5(2)
N5 Cd1 N1 C12 -155.5(2)
N6 Cd1 N1 C12 -83.5(2)
C9 C10 N2 C11 0.2(6)
C9 C10 N2 Cd1 179.0(3)
C7 C11 N2 C10 0.8(5)
C12 C11 N2 C10 -177.5(3)
C7 C11 N2 Cd1 -178.0(3)
C12 C11 N2 Cd1 3.6(4)
N1 Cd1 N2 C10 176.8(3)
N4 Cd1 N2 C10 8.8(3)
N3 Cd1 N2 C10 83.0(3)
N5 Cd1 N2 C10 -112.8(4)
N6 Cd1 N2 C10 -85.7(3)
N1 Cd1 N2 C11 -4.4(2)
N4 Cd1 N2 C11 -172.5(3)
N3 Cd1 N2 C11 -98.2(3)
N5 Cd1 N2 C11 66.0(5)
N6 Cd1 N2 C11 93.0(3)
C14 C13 N3 C24 2.0(6)
C14 C13 N3 Cd1 -177.6(3)
C16 C24 N3 C13 -2.8(5)
C23 C24 N3 C13 174.8(3)
C16 C24 N3 Cd1 176.8(3)
C23 C24 N3 Cd1 -5.6(4)
N1 Cd1 N3 C13 16.7(3)
N4 Cd1 N3 C13 -174.3(3)
N2 Cd1 N3 C13 91.4(3)
N5 Cd1 N3 C13 -83.1(3)
N6 Cd1 N3 C13 -120.1(4)
N1 Cd1 N3 C24 -162.9(3)
N4 Cd1 N3 C24 6.1(2)
N2 Cd1 N3 C24 -88.2(3)
N5 Cd1 N3 C24 97.3(3)
N6 Cd1 N3 C24 60.3(4)
C21 C22 N4 C23 -1.2(6)
C21 C22 N4 Cd1 178.2(3)
C19 C23 N4 C22 2.7(5)
C24 C23 N4 C22 -174.9(3)
C19 C23 N4 Cd1 -176.8(3)
C24 C23 N4 Cd1 5.7(4)
N1 Cd1 N4 C22 -134.2(4)
N2 Cd1 N4 C22 -79.2(3)
N3 Cd1 N4 C22 174.4(3)
N5 Cd1 N4 C22 83.3(3)
N6 Cd1 N4 C22 12.1(3)
N1 Cd1 N4 C23 45.3(5)
N2 Cd1 N4 C23 100.3(3)
N3 Cd1 N4 C23 -6.1(2)
N5 Cd1 N4 C23 -97.3(3)
N6 Cd1 N4 C23 -168.4(2)
C26 C25 N5 C36 0.4(6)
C26 C25 N5 Cd1 -171.1(3)
C28 C36 N5 C25 1.5(6)
C35 C36 N5 C25 -179.5(4)
C28 C36 N5 Cd1 173.7(3)
C35 C36 N5 Cd1 -7.2(4)
N1 Cd1 N5 C25 -86.7(3)
N4 Cd1 N5 C25 84.8(3)
N2 Cd1 N5 C25 -152.5(3)
N3 Cd1 N5 C25 12.5(3)
N6 Cd1 N5 C25 178.8(4)
N1 Cd1 N5 C36 101.6(3)
N4 Cd1 N5 C36 -87.0(3)
N2 Cd1 N5 C36 35.8(5)
N3 Cd1 N5 C36 -159.2(3)
N6 Cd1 N5 C36 7.0(2)
C33 C34 N6 C35 -1.1(6)
C33 C34 N6 Cd1 177.4(3)
C31 C35 N6 C34 1.7(5)
C36 C35 N6 C34 -176.3(3)
C31 C35 N6 Cd1 -177.0(3)
C36 C35 N6 Cd1 5.1(4)
N1 Cd1 N6 C34 77.7(3)
N4 Cd1 N6 C34 -94.6(3)
N2 Cd1 N6 C34 5.0(3)
N3 Cd1 N6 C34 -145.3(3)
N5 Cd1 N6 C34 175.2(3)
N1 Cd1 N6 C35 -103.8(3)
N4 Cd1 N6 C35 84.0(3)
N2 Cd1 N6 C35 -176.5(3)
N3 Cd1 N6 C35 33.2(4)
N5 Cd1 N6 C35 -6.3(3)
N7 C37 C38 C39 -0.1(8)
C37 C38 C39 C40 -0.4(7)
C38 C39 C40 C48 0.9(7)
C38 C39 C40 C41 178.8(4)
C39 C40 C41 C42 -178.8(4)
C48 C40 C41 C42 -1.0(6)
C40 C41 C42 C43 1.4(7)
C41 C42 C43 C44 177.2(4)
C41 C42 C43 C47 -1.3(6)
C47 C43 C44 C45 1.6(6)
C42 C43 C44 C45 -177.0(4)
C43 C44 C45 C46 -0.9(6)
C44 C45 C46 N8 -0.9(6)
C44 C43 C47 N8 -0.6(6)
C42 C43 C47 N8 178.1(4)
C44 C43 C47 C48 -177.8(4)
C42 C43 C47 C48 0.9(6)
C39 C40 C48 N7 -1.1(6)
C41 C40 C48 N7 -179.1(4)
C39 C40 C48 C47 178.5(4)
C41 C40 C48 C47 0.6(6)
N8 C47 C48 N7 1.8(5)
C43 C47 C48 N7 179.1(4)
N8 C47 C48 C40 -177.8(4)
C43 C47 C48 C40 -0.5(6)
N9 C49 C50 C51 2.0(7)
C49 C50 C51 C52 -0.7(6)
C50 C51 C52 C60 -0.8(6)
C50 C51 C52 C53 178.6(4)
C51 C52 C53 C54 -178.3(4)
C60 C52 C53 C54 1.1(6)
C52 C53 C54 C55 -0.3(7)
C53 C54 C55 C56 178.8(4)
C53 C54 C55 C59 -1.8(6)
C59 C55 C56 C57 2.7(6)
C54 C55 C56 C57 -177.9(4)
C55 C56 C57 C58 -3.1(6)
C56 C57 C58 N10 0.7(7)
C56 C55 C59 N10 0.0(6)
C54 C55 C59 N10 -179.4(4)
C56 C55 C59 C60 -177.6(3)
C54 C55 C59 C60 3.0(5)
C51 C52 C60 N9 1.3(6)
C53 C52 C60 N9 -178.2(4)
C51 C52 C60 C59 179.6(3)
C53 C52 C60 C59 0.1(6)
N10 C59 C60 N9 -1.5(5)
C55 C59 C60 N9 176.2(3)
N10 C59 C60 C52 -179.9(3)
C55 C59 C60 C52 -2.2(5)
N11 C61 C62 C63 0.9(7)
C61 C62 C63 C64 -1.8(7)
C62 C63 C64 C65 -179.9(4)
C62 C63 C64 C72 -0.1(6)
C63 C64 C65 C66 -179.4(5)
C72 C64 C65 C66 0.7(7)
C64 C65 C66 C67 -1.9(7)
C65 C66 C67 C68 -177.0(5)
C65 C66 C67 C71 1.1(7)
C71 C67 C68 C69 -0.1(7)
C66 C67 C68 C69 178.0(4)
C67 C68 C69 C70 0.7(7)
C68 C69 C70 N12 -0.7(7)
C68 C67 C71 N12 -0.6(6)
C66 C67 C71 N12 -178.8(4)
C68 C67 C71 C72 179.1(4)
C66 C67 C71 C72 0.8(6)
C63 C64 C72 N11 3.0(6)
C65 C64 C72 N11 -177.2(4)
C63 C64 C72 C71 -178.7(4)
C65 C64 C72 C71 1.2(6)
N12 C71 C72 N11 -3.8(6)
C67 C71 C72 N11 176.5(4)
N12 C71 C72 C64 177.8(3)
C67 C71 C72 C64 -1.9(6)
C38 C37 N7 C48 -0.1(7)
C38 C37 N7 Cd2 178.3(4)
C40 C48 N7 C37 0.7(6)
C47 C48 N7 C37 -179.0(4)
C40 C48 N7 Cd2 -177.8(3)
C47 C48 N7 Cd2 2.5(4)
N11 Cd2 N7 C37 -17.8(4)
N12 Cd2 N7 C37 -92.5(4)
N9 Cd2 N7 C37 82.3(4)
N10 Cd2 N7 C37 125.7(4)
N8 Cd2 N7 C37 177.9(4)
N11 Cd2 N7 C48 160.5(3)
N12 Cd2 N7 C48 85.9(3)
N9 Cd2 N7 C48 -99.3(3)
N10 Cd2 N7 C48 -56.0(4)
N8 Cd2 N7 C48 -3.7(3)
C45 C46 N8 C47 1.9(6)
C45 C46 N8 Cd2 -176.7(3)
C43 C47 N8 C46 -1.2(6)
C48 C47 N8 C46 176.1(3)
C43 C47 N8 Cd2 177.6(3)
C48 C47 N8 Cd2 -5.1(4)
N11 Cd2 N8 C46 86.2(6)
N7 Cd2 N8 C46 -176.7(4)
N12 Cd2 N8 C46 82.8(3)
N9 Cd2 N8 C46 -88.0(3)
N10 Cd2 N8 C46 -16.3(3)
N11 Cd2 N8 C47 -92.5(5)
N7 Cd2 N8 C47 4.6(3)
N12 Cd2 N8 C47 -95.8(3)
N9 Cd2 N8 C47 93.3(3)
N10 Cd2 N8 C47 165.1(3)
C50 C49 N9 C60 -1.5(6)
C50 C49 N9 Cd2 169.8(3)
C52 C60 N9 C49 -0.2(5)
C59 C60 N9 C49 -178.5(3)
C52 C60 N9 Cd2 -172.5(3)
C59 C60 N9 Cd2 9.2(4)
N11 Cd2 N9 C49 91.7(3)
N7 Cd2 N9 C49 -18.5(3)
N12 Cd2 N9 C49 137.2(5)
N10 Cd2 N9 C49 179.3(3)
N8 Cd2 N9 C49 -89.8(3)
N11 Cd2 N9 C60 -96.7(3)
N7 Cd2 N9 C60 153.0(3)
N12 Cd2 N9 C60 -51.2(6)
N10 Cd2 N9 C60 -9.2(2)
N8 Cd2 N9 C60 81.7(3)
C57 C58 N10 C59 2.0(6)
C57 C58 N10 Cd2 -175.5(3)
C55 C59 N10 C58 -2.4(6)
C60 C59 N10 C58 175.3(3)
C55 C59 N10 Cd2 175.4(3)
C60 C59 N10 Cd2 -7.0(4)
N11 Cd2 N10 C58 -74.5(3)
N7 Cd2 N10 C58 139.5(3)
N12 Cd2 N10 C58 -2.5(3)
N9 Cd2 N10 C58 -174.1(3)
N8 Cd2 N10 C58 91.0(3)
N11 Cd2 N10 C59 108.0(3)
N7 Cd2 N10 C59 -38.0(4)
N12 Cd2 N10 C59 179.9(3)
N9 Cd2 N10 C59 8.4(2)
N8 Cd2 N10 C59 -86.6(3)
C62 C61 N11 C72 1.9(6)
C62 C61 N11 Cd2 -179.8(3)
C64 C72 N11 C61 -3.9(6)
C71 C72 N11 C61 177.8(4)
C64 C72 N11 Cd2 177.7(3)
C71 C72 N11 Cd2 -0.7(5)
N7 Cd2 N11 C61 89.1(3)
N12 Cd2 N11 C61 -175.5(4)
N9 Cd2 N11 C61 -4.9(3)
N10 Cd2 N11 C61 -76.4(3)
N8 Cd2 N11 C61 -179.1(4)
N7 Cd2 N11 C72 -92.5(3)
N12 Cd2 N11 C72 2.8(3)
N9 Cd2 N11 C72 173.4(3)
N10 Cd2 N11 C72 102.0(3)
N8 Cd2 N11 C72 -0.7(6)
C69 C70 N12 C71 0.0(6)
C69 C70 N12 Cd2 174.1(3)
C67 C71 N12 C70 0.7(6)
C72 C71 N12 C70 -179.0(4)
C67 C71 N12 Cd2 -174.1(3)
C72 C71 N12 Cd2 6.2(4)
N11 Cd2 N12 C70 -179.0(4)
N7 Cd2 N12 C70 -71.4(4)
N9 Cd2 N12 C70 133.3(5)
N10 Cd2 N12 C70 93.2(4)
N8 Cd2 N12 C70 0.1(4)
N11 Cd2 N12 C71 -4.7(3)
N7 Cd2 N12 C71 102.8(3)
N9 Cd2 N12 C71 -52.5(6)
N10 Cd2 N12 C71 -92.5(3)
N8 Cd2 N12 C71 174.4(3)
N13 C73 C74 C75 0.0(7)
C82 C73 C74 C75 179.5(4)
C73 C74 C75 C76 0.0(7)
C74 C75 C76 C77 0.1(7)
C75 C76 C77 N13 -0.2(6)
C75 C76 C77 C78 179.7(4)
N13 C77 C78 N15 100.1(4)
C76 C77 C78 N15 -79.9(5)
N15 C79 C80 C81 0.5(5)
C79 C80 C81 N14 -1.0(5)
N13 C73 C82 N17 -106.1(4)
C74 C73 C82 N17 74.4(5)
N17 C83 C84 C85 -0.8(7)
C83 C84 C85 N16 0.7(8)
C76 C77 N13 C73 0.3(6)
C78 C77 N13 C73 -179.7(3)
C74 C73 N13 C77 -0.2(6)
C82 C73 N13 C77 -179.7(4)
C80 C81 N14 N15 1.1(5)
C80 C79 N15 N14 0.2(4)
C80 C79 N15 C78 -178.8(4)
C81 N14 N15 C79 -0.8(4)
C81 N14 N15 C78 178.3(4)
C77 C78 N15 C79 -76.6(5)
C77 C78 N15 N14 104.5(4)
C84 C85 N16 N17 -0.3(7)
C85 N16 N17 C83 -0.2(6)
C85 N16 N17 C82 179.8(4)
C84 C83 N17 N16 0.7(7)
C84 C83 N17 C82 -179.4(5)
C73 C82 N17 N16 61.2(5)
C73 C82 N17 C83 -118.8(5)
